data_7100697
_journal_name_full 'Chemical Communications'
_journal_paper_doi 10.1039/b513927a
_journal_year 2006
_chemical_formula_moiety ' C24 H50 N5 Sc1 Si3 '
_chemical_formula_sum 'C24 H50 N5 Sc Si3'
_chemical_formula_weight 537.91
_space_group_IT_number 2
_symmetry_cell_setting triclinic
_symmetry_space_group_name_Hall '-P 1'
_symmetry_space_group_name_H-M 'P -1'
_cell_angle_alpha 82.0937(10)
_cell_angle_beta 89.6905(11)
_cell_angle_gamma 72.2736(12)
_cell_formula_units_Z 2
_cell_length_a 10.4827(2)
_cell_length_b 10.9399(3)
_cell_length_c 14.6107(4)
_cell_measurement_temperature 150
_cell_volume 1579.64(7)
_diffrn_ambient_temperature 150
_exptl_crystal_density_diffrn 1.131
_cod_depositor_comments
;
The following automatic conversions were performed:
'_symmetry_cell_setting' value 'Triclinic' changed to 'triclinic'
according to '/home/saulius/struct/CIF-dictionaries/cif_core.dic'
dictionary named 'cif_core.dic' version 2.4.1 from 2010-06-29.

Automatic conversion script
Id: cif_fix_enum 1527 2010-12-29 10:47:43Z saulius 
;
_cod_original_formula_sum ' C24 H50 N5 Sc1 Si3 '
_cod_database_code 7100697

loop_
_symmetry_equiv_pos_as_xyz
x,y,z
-x,-y,-z

loop_
_atom_site_label
_atom_site_type_symbol
_atom_site_fract_x
_atom_site_fract_y
_atom_site_fract_z
_atom_site_U_iso_or_equiv
_atom_site_occupancy
_atom_site_adp_type
Sc1 Sc 0.01487(4) 0.27873(4) 0.27033(3) 0.0230 1.0000 Uani
N1 N 0.06869(17) 0.30741(17) 0.11342(12) 0.0259 1.0000 Uani
N2 N 0.20341(17) 0.26269(17) 0.09778(12) 0.0258 1.0000 Uani
C1 C 0.0077(2) 0.3299(2) 0.02946(15) 0.0289 1.0000 Uani
C2 C 0.1015(2) 0.2981(2) -0.03793(15) 0.0331 1.0000 Uani
C3 C 0.2259(2) 0.2567(2) 0.00682(15) 0.0304 1.0000 Uani
C4 C -0.1412(2) 0.3855(2) 0.01552(17) 0.0366 1.0000 Uani
C5 C 0.3631(3) 0.2125(3) -0.02980(16) 0.0393 1.0000 Uani
N3 N 0.15972(18) 0.41519(17) 0.25854(13) 0.0276 1.0000 Uani
N4 N 0.27156(18) 0.37364(17) 0.20778(12) 0.0263 1.0000 Uani
C6 C 0.1619(2) 0.5303(2) 0.27957(16) 0.0319 1.0000 Uani
C7 C 0.2733(2) 0.5611(2) 0.24229(18) 0.0352 1.0000 Uani
C8 C 0.3417(2) 0.4606(2) 0.19641(16) 0.0323 1.0000 Uani
C9 C 0.0578(3) 0.6095(2) 0.3359(2) 0.0452 1.0000 Uani
C10 C 0.4651(3) 0.4405(3) 0.1424(2) 0.0456 1.0000 Uani
C11 C 0.2991(2) 0.2495(2) 0.17431(14) 0.0258 1.0000 Uani
Si1 Si 0.32368(6) 0.10369(5) 0.27147(4) 0.0251 1.0000 Uani
N5 N 0.17181(18) 0.11719(17) 0.31593(12) 0.0257 1.0000 Uani
C12 C 0.4558(2) 0.1234(3) 0.34855(17) 0.0396 1.0000 Uani
C13 C 0.4012(3) -0.0371(2) 0.20782(18) 0.0390 1.0000 Uani
C14 C 0.1443(2) 0.0289(2) 0.39430(16) 0.0333 1.0000 Uani
C15 C 0.1890(3) 0.0520(3) 0.48665(18) 0.0503 1.0000 Uani
C16 C 0.2024(4) -0.1136(3) 0.3834(2) 0.0559 1.0000 Uani
C17 C -0.0889(2) 0.3681(2) 0.39191(17) 0.0335 1.0000 Uani
Si2 Si -0.25693(6) 0.48927(6) 0.38033(4) 0.0321 1.0000 Uani
C18 C -0.3911(3) 0.4090(3) 0.4021(2) 0.0439 1.0000 Uani
C19 C -0.2848(3) 0.6173(3) 0.4586(2) 0.0507 1.0000 Uani
C20 C -0.2921(3) 0.5831(3) 0.26012(19) 0.0431 1.0000 Uani
C21 C -0.1566(2) 0.2060(2) 0.23229(18) 0.0334 1.0000 Uani
Si3 Si -0.14613(6) 0.06357(6) 0.17456(4) 0.0298 1.0000 Uani
C22 C -0.1794(3) -0.0692(3) 0.2569(2) 0.0472 1.0000 Uani
C23 C -0.2748(3) 0.0985(3) 0.07673(19) 0.0438 1.0000 Uani
C24 C 0.0221(2) -0.0075(3) 0.12594(19) 0.0418 1.0000 Uani
H1 H -0.100(3) 0.286(3) 0.430(2) 0.048(8) 1.0000 Uiso
H2 H -0.033(4) 0.397(4) 0.418(3) 0.077(12) 1.0000 Uiso
H3 H -0.221(3) 0.280(3) 0.206(2) 0.061(10) 1.0000 Uiso
H4 H -0.190(4) 0.190(3) 0.289(3) 0.063(10) 1.0000 Uiso
H21 H 0.0825 0.3041 -0.1057 0.0397 1.0000 Uiso
H41 H -0.1826 0.3983 0.0767 0.0429 1.0000 Uiso
H42 H -0.1636 0.4709 -0.0255 0.0429 1.0000 Uiso
H43 H -0.1767 0.3246 -0.0139 0.0429 1.0000 Uiso
H51 H 0.3562 0.2158 -0.0984 0.0469 1.0000 Uiso
H52 H 0.4152 0.2705 -0.0148 0.0469 1.0000 Uiso
H53 H 0.4098 0.1215 -0.0007 0.0469 1.0000 Uiso
H71 H 0.2984 0.6410 0.2479 0.0432 1.0000 Uiso
H91 H -0.0100 0.5637 0.3532 0.0556 1.0000 Uiso
H92 H 0.1011 0.6220 0.3932 0.0556 1.0000 Uiso
H93 H 0.0124 0.6959 0.2989 0.0556 1.0000 Uiso
H101 H 0.5001 0.5159 0.1430 0.0580 1.0000 Uiso
H102 H 0.5345 0.3592 0.1707 0.0580 1.0000 Uiso
H103 H 0.4438 0.4330 0.0772 0.0580 1.0000 Uiso
H111 H 0.3899 0.2251 0.1475 0.0306 1.0000 Uiso
H121 H 0.5404 0.1133 0.3143 0.0470 1.0000 Uiso
H122 H 0.4249 0.2115 0.3681 0.0470 1.0000 Uiso
H123 H 0.4727 0.0559 0.4045 0.0470 1.0000 Uiso
H131 H 0.4904 -0.0331 0.1854 0.0454 1.0000 Uiso
H132 H 0.4134 -0.1200 0.2503 0.0454 1.0000 Uiso
H133 H 0.3413 -0.0334 0.1538 0.0454 1.0000 Uiso
H141 H 0.0444 0.0505 0.3930 0.0398 1.0000 Uiso
H151 H 0.1680 -0.0100 0.5369 0.0617 1.0000 Uiso
H152 H 0.1408 0.1430 0.4967 0.0617 1.0000 Uiso
H153 H 0.2877 0.0384 0.4875 0.0617 1.0000 Uiso
H161 H 0.1806 -0.1682 0.4383 0.0671 1.0000 Uiso
H162 H 0.3018 -0.1362 0.3789 0.0671 1.0000 Uiso
H163 H 0.1628 -0.1301 0.3260 0.0671 1.0000 Uiso
H181 H -0.4810 0.4764 0.3954 0.0530 1.0000 Uiso
H182 H -0.3781 0.3600 0.4661 0.0530 1.0000 Uiso
H183 H -0.3857 0.3477 0.3563 0.0530 1.0000 Uiso
H191 H -0.3780 0.6782 0.4475 0.0606 1.0000 Uiso
H192 H -0.2724 0.5752 0.5245 0.0606 1.0000 Uiso
H193 H -0.2190 0.6665 0.4453 0.0606 1.0000 Uiso
H201 H -0.3837 0.6476 0.2563 0.0513 1.0000 Uiso
H202 H -0.2240 0.6294 0.2460 0.0513 1.0000 Uiso
H203 H -0.2874 0.5219 0.2143 0.0513 1.0000 Uiso
H221 H -0.1732 -0.1450 0.2241 0.0554 1.0000 Uiso
H222 H -0.2713 -0.0373 0.2811 0.0554 1.0000 Uiso
H223 H -0.1116 -0.0961 0.3096 0.0554 1.0000 Uiso
H231 H -0.2639 0.0178 0.0485 0.0534 1.0000 Uiso
H232 H -0.3668 0.1282 0.1011 0.0534 1.0000 Uiso
H233 H -0.2618 0.1678 0.0288 0.0534 1.0000 Uiso
H241 H 0.0213 -0.0840 0.0958 0.0515 1.0000 Uiso
H242 H 0.0925 -0.0357 0.1770 0.0515 1.0000 Uiso
H243 H 0.0422 0.0593 0.0792 0.0515 1.0000 Uiso

loop_
_atom_site_aniso_label
_atom_site_aniso_U_11
_atom_site_aniso_U_22
_atom_site_aniso_U_33
_atom_site_aniso_U_23
_atom_site_aniso_U_13
_atom_site_aniso_U_12
Sc1 0.02238(19) 0.02306(19) 0.02312(19) -0.00560(14) 0.00032(14) -0.00517(14)
N1 0.0252(9) 0.0269(9) 0.0254(9) -0.0031(7) -0.0017(7) -0.0079(7)
N2 0.0274(9) 0.0271(9) 0.0221(8) -0.0030(7) 0.0001(7) -0.0075(7)
C1 0.0358(12) 0.0264(10) 0.0246(10) 0.0004(8) -0.0048(8) -0.0116(9)
C2 0.0435(13) 0.0321(11) 0.0237(11) -0.0019(8) -0.0048(9) -0.0123(10)
C3 0.0413(12) 0.0269(10) 0.0247(10) -0.0054(8) 0.0037(9) -0.0122(9)
C4 0.0350(12) 0.0367(12) 0.0355(12) 0.0021(10) -0.0098(10) -0.0102(10)
C5 0.0433(14) 0.0440(14) 0.0299(12) -0.0080(10) 0.0075(10) -0.0116(11)
N3 0.0260(9) 0.0255(9) 0.0308(9) -0.0073(7) -0.0008(7) -0.0055(7)
N4 0.0277(9) 0.0244(8) 0.0277(9) -0.0043(7) -0.0010(7) -0.0093(7)
C6 0.0336(11) 0.0256(10) 0.0376(12) -0.0079(9) -0.0061(9) -0.0090(9)
C7 0.0369(12) 0.0255(11) 0.0457(13) -0.0055(9) -0.0076(10) -0.0127(9)
C8 0.0307(11) 0.0338(11) 0.0347(12) 0.0005(9) -0.0066(9) -0.0154(9)
C9 0.0379(13) 0.0347(13) 0.0665(18) -0.0242(12) 0.0031(12) -0.0091(10)
C10 0.0396(14) 0.0497(15) 0.0557(16) -0.0086(12) 0.0071(12) -0.0252(12)
C11 0.0235(10) 0.0284(10) 0.0246(10) -0.0045(8) 0.0004(8) -0.0064(8)
Si1 0.0235(3) 0.0239(3) 0.0252(3) -0.0026(2) -0.0010(2) -0.0037(2)
N5 0.0269(9) 0.0249(8) 0.0244(9) -0.0019(7) 0.0005(7) -0.0073(7)
C12 0.0305(12) 0.0507(15) 0.0361(13) -0.0046(11) -0.0060(10) -0.0110(11)
C13 0.0371(13) 0.0320(12) 0.0443(14) -0.0091(10) 0.0075(10) -0.0038(10)
C14 0.0358(12) 0.0325(11) 0.0311(11) 0.0036(9) 0.0010(9) -0.0134(9)
C15 0.0659(18) 0.0616(17) 0.0268(12) -0.0005(11) 0.0016(12) -0.0272(15)
C16 0.090(2) 0.0338(14) 0.0444(16) 0.0035(11) 0.0038(15) -0.0232(14)
C17 0.0315(12) 0.0377(13) 0.0319(12) -0.0107(10) 0.0004(9) -0.0087(10)
Si2 0.0317(3) 0.0343(3) 0.0308(3) -0.0083(2) 0.0035(2) -0.0093(3)
C18 0.0353(13) 0.0489(15) 0.0484(15) -0.0091(12) 0.0108(11) -0.0135(11)
C19 0.0502(16) 0.0499(16) 0.0514(16) -0.0253(13) 0.0053(12) -0.0069(13)
C20 0.0479(15) 0.0385(13) 0.0417(14) 0.0007(11) -0.0041(11) -0.0141(11)
C21 0.0284(11) 0.0362(12) 0.0370(13) -0.0144(10) 0.0027(9) -0.0078(10)
Si3 0.0283(3) 0.0311(3) 0.0312(3) -0.0098(2) -0.0006(2) -0.0086(2)
C22 0.0582(17) 0.0356(13) 0.0446(15) -0.0058(11) 0.0093(12) -0.0099(12)
C23 0.0425(14) 0.0438(14) 0.0472(15) -0.0097(11) -0.0093(11) -0.0146(11)
C24 0.0332(12) 0.0494(15) 0.0461(14) -0.0241(12) 0.0044(10) -0.0100(11)

loop_
_geom_bond_atom_site_label_1
_geom_bond_site_symmetry_1
_geom_bond_atom_site_label_2
_geom_bond_site_symmetry_2
_geom_bond_distance
_geom_bond_publ_flag
Sc1 . N1 . 2.3597(18) yes
Sc1 . N3 . 2.4230(18) yes
Sc1 . N5 . 2.0472(18) yes
Sc1 . C17 . 2.259(2) yes
Sc1 . C21 . 2.275(2) yes
N1 . N2 . 1.376(2) yes
N1 . C1 . 1.343(3) yes
N2 . C3 . 1.355(3) yes
N2 . C11 . 1.469(3) yes
C1 . C2 . 1.390(3) yes
C1 . C4 . 1.496(3) yes
C2 . C3 . 1.378(3) yes
C2 . H21 . 1.000 no
C3 . C5 . 1.493(3) yes
C4 . H41 . 1.000 no
C4 . H42 . 1.000 no
C4 . H43 . 1.000 no
C5 . H51 . 1.000 no
C5 . H52 . 1.000 no
C5 . H53 . 1.000 no
N3 . N4 . 1.375(2) yes
N3 . C6 . 1.343(3) yes
N4 . C8 . 1.362(3) yes
N4 . C11 . 1.452(3) yes
C6 . C7 . 1.399(3) yes
C6 . C9 . 1.494(3) yes
C7 . C8 . 1.375(3) yes
C7 . H71 . 1.000 no
C8 . C10 . 1.485(4) yes
C9 . H91 . 1.000 no
C9 . H92 . 1.000 no
C9 . H93 . 1.000 no
C10 . H101 . 1.000 no
C10 . H102 . 1.000 no
C10 . H103 . 1.000 no
C11 . Si1 . 1.938(2) yes
C11 . H111 . 1.000 no
Si1 . N5 . 1.6883(18) yes
Si1 . C12 . 1.870(2) yes
Si1 . C13 . 1.877(2) yes
N5 . C14 . 1.479(3) yes
C12 . H121 . 1.000 no
C12 . H122 . 1.000 no
C12 . H123 . 1.000 no
C13 . H131 . 1.000 no
C13 . H132 . 1.000 no
C13 . H133 . 1.000 no
C14 . C15 . 1.509(4) yes
C14 . C16 . 1.522(4) yes
C14 . H141 . 1.000 no
C15 . H151 . 1.000 no
C15 . H152 . 1.000 no
C15 . H153 . 1.000 no
C16 . H161 . 1.000 no
C16 . H162 . 1.000 no
C16 . H163 . 1.000 no
C17 . Si2 . 1.846(2) yes
C17 . H1 . 1.02(3) no
C17 . H2 . 0.86(4) no
Si2 . C18 . 1.877(3) yes
Si2 . C19 . 1.882(3) yes
Si2 . C20 . 1.885(3) yes
C18 . H181 . 1.000 no
C18 . H182 . 1.000 no
C18 . H183 . 1.000 no
C19 . H191 . 1.000 no
C19 . H192 . 1.000 no
C19 . H193 . 1.000 no
C20 . H201 . 1.000 no
C20 . H202 . 1.000 no
C20 . H203 . 1.000 no
C21 . Si3 . 1.846(2) yes
C21 . H3 . 0.92(4) no
C21 . H4 . 0.91(4) no
Si3 . C22 . 1.871(3) yes
Si3 . C23 . 1.888(3) yes
Si3 . C24 . 1.877(3) yes
C22 . H221 . 1.000 no
C22 . H222 . 1.000 no
C22 . H223 . 1.000 no
C23 . H231 . 1.000 no
C23 . H232 . 1.000 no
C23 . H233 . 1.000 no
C24 . H241 . 1.000 no
C24 . H242 . 1.000 no
C24 . H243 . 1.000 no
